data_2300712
loop_
_publ_author_name
'Ruth, Paul Niklas'
'Graw, Nico'
'Ernemann, Tobias'
'Herbst-Irmer, Regine'
'Stalke, Dietmar'

_publ_section_title
;
 Indium <i>K</i>&#x3b1; radiation from a MetalJet X-ray source: comparison
 of the Eiger2 CdTe and Photon III detectors.
;
_journal_coeditor_code NB5354
_journal_issue 'Pt 5'
_journal_name_full 'Journal of applied crystallography'
_journal_page_first 1322
_journal_page_last 1329
_journal_paper_doi 10.1107/S1600576723007215
_journal_volume 56
_journal_year 2023
_chemical_formula_moiety 'C4 Co Sc3'
_chemical_formula_sum 'C4 Co Sc3'
_chemical_formula_weight 241.85
_space_group_crystal_system orthorhombic
_space_group_IT_number 71
_space_group_name_Hall '-I 2 2'
_space_group_name_H-M_alt 'I m m m'
_audit_creation_method SHELXL-2019/2
_cell_angle_alpha 90
_cell_angle_beta 90
_cell_angle_gamma 90
_cell_formula_units_Z 2
_cell_length_a 3.383(2)
_cell_length_b 4.373(2)
_cell_length_c 11.991(3)
_cell_measurement_reflns_used 9909
_cell_measurement_temperature 100(2)
_cell_measurement_theta_max 41.1945
_cell_measurement_theta_min 2.4535
_cell_volume 177.39(14)
_computing_cell_refinement 'Bruker SAINT V8.40B'
_computing_data_collection 'Bruker APEX2 v2012.2'
_computing_data_reduction 'Bruker SAINT V8.40B'
_computing_molecular_graphics 'VESTA 3.5.7'
_computing_publication_material 'VESTA 3.5.7'
_computing_structure_refinement 'SHELXL-2019/2 (Sheldrick, 2019)'
_computing_structure_solution 'SHELXT(Sheldrick,Acta Cryst.(2015)A71,3-8)'
_diffrn_ambient_temperature 100(2)
_diffrn_detector_type 'Dectris Eiger 2 CdTe 1M'
_diffrn_measured_fraction_theta_full 1.000
_diffrn_measured_fraction_theta_max 0.999
_diffrn_measurement_device_type 'Bruker D8 Venture'
_diffrn_measurement_method '\f and \w scans'
_diffrn_radiation_type InK\a
_diffrn_radiation_wavelength 0.5134
_diffrn_reflns_av_R_equivalents 0.0249
_diffrn_reflns_av_unetI/netI 0.0067
_diffrn_reflns_Laue_measured_fraction_full 1.000
_diffrn_reflns_Laue_measured_fraction_max 0.999
_diffrn_reflns_limit_h_max 8
_diffrn_reflns_limit_h_min -8
_diffrn_reflns_limit_k_max 11
_diffrn_reflns_limit_k_min -11
_diffrn_reflns_limit_l_max 30
_diffrn_reflns_limit_l_min -30
_diffrn_reflns_number 29081
_diffrn_reflns_point_group_measured_fraction_full 1.000
_diffrn_reflns_point_group_measured_fraction_max 0.999
_diffrn_reflns_theta_full 17.941
_diffrn_reflns_theta_max 41.211
_diffrn_reflns_theta_min 2.454
_diffrn_source 'Excillum In Metaljet D2 70 kV'
_exptl_absorpt_coefficient_mu 3.893
_exptl_absorpt_correction_T_max 0.9168
_exptl_absorpt_correction_T_min 0.7275
_exptl_absorpt_correction_type multi-scan
_exptl_absorpt_process_details SADABS-2016/2
_exptl_crystal_colour violet
_exptl_crystal_density_diffrn 4.528
_exptl_crystal_description needle
_exptl_crystal_F_000 228
_exptl_crystal_size_max 0.592
_exptl_crystal_size_mid 0.063
_exptl_crystal_size_min 0.031
_refine_diff_density_max 0.912
_refine_diff_density_min -1.184
_refine_diff_density_rms 0.196
_refine_ls_extinction_coef 0.048(3)
_refine_ls_extinction_expression Fc^*^=kFc[1+0.001xFc^2^\l^3^/sin(2\q)]^-1/4^
_refine_ls_extinction_method 'SHELXL-2019/2 (Sheldrick 2019)'
_refine_ls_goodness_of_fit_ref 1.233
_refine_ls_hydrogen_treatment undef
_refine_ls_matrix_type full
_refine_ls_number_parameters 18
_refine_ls_number_reflns 928
_refine_ls_number_restraints 0
_refine_ls_restrained_S_all 1.233
_refine_ls_R_factor_all 0.0097
_refine_ls_R_factor_gt 0.0096
_refine_ls_shift/su_max 0.001
_refine_ls_shift/su_mean 0.000
_refine_ls_structure_factor_coef Fsqd
_refine_ls_weighting_details 'w=1/[\s^2^(Fo^2^)+(0.0104P)^2^+0.0755P] where P=(Fo^2^+2Fc^2^)/3'
_refine_ls_weighting_scheme calc
_refine_ls_wR_factor_gt 0.0259
_refine_ls_wR_factor_ref 0.0260
_reflns_Friedel_coverage 0.000
_reflns_number_gt 916
_reflns_number_total 928
_reflns_threshold_expression 'I > 2\s(I)'
_cod_data_source_file nb5354sup1.cif
_cod_data_source_block ScCoC_eiger
_cod_depositor_comments 'Adding full bibliography for 2300712--2300725.cif.'
_cod_database_code 2300712
_cod_database_fobs_code 2300712
_shelx_shelxl_version_number 2019/2
_shelx_space_group_comment
;
The symmetry employed for this shelxl refinement is uniquely defined
by the following loop, which should always be used as a source of
symmetry information in preference to the above space-group names.
They are only intended as comments.
;
_shelx_estimated_absorpt_t_min 0.206
_shelx_estimated_absorpt_t_max 0.889

loop_
_space_group_symop_operation_xyz
'x, y, z'
'-x, -y, z'
'-x, y, -z'
'x, -y, -z'
'x+1/2, y+1/2, z+1/2'
'-x+1/2, -y+1/2, z+1/2'
'-x+1/2, y+1/2, -z+1/2'
'x+1/2, -y+1/2, -z+1/2'
'-x, -y, -z'
'x, y, -z'
'x, -y, z'
'-x, y, z'
'-x+1/2, -y+1/2, -z+1/2'
'x+1/2, y+1/2, -z+1/2'
'x+1/2, -y+1/2, z+1/2'
'-x+1/2, y+1/2, z+1/2'

loop_
_atom_site_label
_atom_site_type_symbol
_atom_site_fract_x
_atom_site_fract_y
_atom_site_fract_z
_atom_site_U_iso_or_equiv
_atom_site_adp_type
_atom_site_occupancy
_atom_site_site_symmetry_order
_atom_site_calc_flag
_atom_site_refinement_flags_posn
_atom_site_refinement_flags_adp
_atom_site_refinement_flags_occupancy
_atom_site_disorder_assembly
_atom_site_disorder_group
Sc1 Sc 0.000000 0.500000 0.500000 0.00312(2) Uani 1 8 d S T P . .
Sc2 Sc 0.500000 0.500000 0.18806(2) 0.00250(2) Uani 1 4 d S T P . .
Co1 Co 0.500000 1.000000 0.500000 0.00443(2) Uani 1 8 d S T P . .
C1 C 0.500000 0.66637(8) 0.37509(3) 0.00389(3) Uani 1 2 d S T P . .

loop_
_atom_site_aniso_label
_atom_site_aniso_U_11
_atom_site_aniso_U_22
_atom_site_aniso_U_33
_atom_site_aniso_U_23
_atom_site_aniso_U_13
_atom_site_aniso_U_12
Sc1 0.00266(3) 0.00420(3) 0.00252(3) 0.000 0.000 0.000
Sc2 0.00266(2) 0.00243(2) 0.00241(2) 0.000 0.000 0.000
Co1 0.00894(3) 0.00221(3) 0.00215(3) 0.000 0.000 0.000
C1 0.00440(7) 0.00349(8) 0.00379(8) 0.00022(6) 0.000 0.000

loop_
_atom_type_symbol
_atom_type_description
_atom_type_scat_dispersion_real
_atom_type_scat_dispersion_imag
_atom_type_scat_source
C C 0.0008 0.0008 'International Tables Vol C Tables 4.2.6.8 and 6.1.1.4'
Sc Sc 0.1609 0.1987 'International Tables Vol C Tables 4.2.6.8 and 6.1.1.4'
Co Co 0.2837 0.5377 'International Tables Vol C Tables 4.2.6.8 and 6.1.1.4'

loop_
_geom_angle_atom_site_label_1
_geom_angle_atom_site_label_2
_geom_angle_atom_site_label_3
_geom_angle
_geom_angle_site_symmetry_1
_geom_angle_site_symmetry_3
_geom_angle_publ_flag
C1 Sc1 C1 78.25(3) . 10_556 ?
C1 Sc1 C1 101.75(3) . 2_565 ?
C1 Sc1 C1 180.0 10_556 2_565 ?
C1 Sc1 C1 89.10(4) . 9_666 ?
C1 Sc1 C1 35.70(2) 10_556 9_666 ?
C1 Sc1 C1 144.30(2) 2_565 9_666 ?
C1 Sc1 C1 90.90(4) . 1_455 ?
C1 Sc1 C1 144.30(2) 10_556 1_455 ?
C1 Sc1 C1 35.70(2) 2_565 1_455 ?
C1 Sc1 C1 180.0 9_666 1_455 ?
C1 Sc1 C1 180.0 . 9_566 ?
C1 Sc1 C1 101.75(3) 10_556 9_566 ?
C1 Sc1 C1 78.25(3) 2_565 9_566 ?
C1 Sc1 C1 90.90(4) 9_666 9_566 ?
C1 Sc1 C1 89.10(4) 1_455 9_566 ?
C1 Sc1 C1 144.30(3) . 10_456 ?
C1 Sc1 C1 90.90(4) 10_556 10_456 ?
C1 Sc1 C1 89.10(4) 2_565 10_456 ?
C1 Sc1 C1 101.75(3) 9_666 10_456 ?
C1 Sc1 C1 78.25(3) 1_455 10_456 ?
C1 Sc1 C1 35.70(2) 9_566 10_456 ?
C1 Sc1 C1 35.70(2) . 2_665 ?
C1 Sc1 C1 89.10(4) 10_556 2_665 ?
C1 Sc1 C1 90.90(4) 2_565 2_665 ?
C1 Sc1 C1 78.25(3) 9_666 2_665 ?
C1 Sc1 C1 101.75(3) 1_455 2_665 ?
C1 Sc1 C1 144.30(3) 9_566 2_665 ?
C1 Sc1 C1 180.0 10_456 2_665 ?
C1 Sc1 Co1 47.275(16) . . ?
C1 Sc1 Co1 47.276(16) 10_556 . ?
C1 Sc1 Co1 132.724(16) 2_565 . ?
C1 Sc1 Co1 78.84(3) 9_666 . ?
C1 Sc1 Co1 101.16(3) 1_455 . ?
C1 Sc1 Co1 132.724(16) 9_566 . ?
C1 Sc1 Co1 101.16(3) 10_456 . ?
C1 Sc1 Co1 78.84(3) 2_665 . ?
C1 Sc1 Co1 132.725(16) . 1_445 ?
C1 Sc1 Co1 132.724(16) 10_556 1_445 ?
C1 Sc1 Co1 47.276(16) 2_565 1_445 ?
C1 Sc1 Co1 101.16(3) 9_666 1_445 ?
C1 Sc1 Co1 78.84(3) 1_455 1_445 ?
C1 Sc1 Co1 47.276(16) 9_566 1_445 ?
C1 Sc1 Co1 78.84(3) 10_456 1_445 ?
C1 Sc1 Co1 101.16(3) 2_665 1_445 ?
Co1 Sc1 Co1 180.0 . 1_445 ?
C1 Sc1 Co1 78.84(3) . 1_545 ?
C1 Sc1 Co1 78.84(3) 10_556 1_545 ?
C1 Sc1 Co1 101.16(3) 2_565 1_545 ?
C1 Sc1 Co1 47.276(16) 9_666 1_545 ?
C1 Sc1 Co1 132.724(16) 1_455 1_545 ?
C1 Sc1 Co1 101.16(3) 9_566 1_545 ?
C1 Sc1 Co1 132.724(16) 10_456 1_545 ?
C1 Sc1 Co1 47.276(16) 2_665 1_545 ?
Co1 Sc1 Co1 104.55(4) . 1_545 ?
Co1 Sc1 Co1 75.45(4) 1_445 1_545 ?
C1 Sc1 Co1 101.16(3) . 1_455 ?
C1 Sc1 Co1 101.16(3) 10_556 1_455 ?
C1 Sc1 Co1 78.84(3) 2_565 1_455 ?
C1 Sc1 Co1 132.724(16) 9_666 1_455 ?
C1 Sc1 Co1 47.276(16) 1_455 1_455 ?
C1 Sc1 Co1 78.84(3) 9_566 1_455 ?
C1 Sc1 Co1 47.276(16) 10_456 1_455 ?
C1 Sc1 Co1 132.724(16) 2_665 1_455 ?
Co1 Sc1 Co1 75.45(4) . 1_455 ?
Co1 Sc1 Co1 104.55(4) 1_445 1_455 ?
Co1 Sc1 Co1 180.0 1_545 1_455 ?
C1 Sc2 C1 35.95(2) 2_665 . ?
C1 Sc2 C1 96.573(17) 2_665 14_445 ?
C1 Sc2 C1 119.750(14) . 14_445 ?
C1 Sc2 C1 119.750(14) 2_665 13_665 ?
C1 Sc2 C1 96.573(17) . 13_665 ?
C1 Sc2 C1 142.55(2) 14_445 13_665 ?
C1 Sc2 C1 119.750(14) 2_665 13_565 ?
C1 Sc2 C1 96.573(17) . 13_565 ?
C1 Sc2 C1 76.42(4) 14_445 13_565 ?
C1 Sc2 C1 91.64(4) 13_665 13_565 ?
C1 Sc2 C1 96.573(17) 2_665 14_545 ?
C1 Sc2 C1 119.750(14) . 14_545 ?
C1 Sc2 C1 91.64(4) 14_445 14_545 ?
C1 Sc2 C1 76.42(4) 13_665 14_545 ?
C1 Sc2 C1 142.55(2) 13_565 14_545 ?
C1 Sc2 Co1 139.545(16) 2_665 5_444 ?
C1 Sc2 Co1 139.545(16) . 5_444 ?
C1 Sc2 Co1 46.597(17) 14_445 5_444 ?
C1 Sc2 Co1 99.99(3) 13_665 5_444 ?
C1 Sc2 Co1 46.597(17) 13_565 5_444 ?
C1 Sc2 Co1 99.99(3) 14_545 5_444 ?
C1 Sc2 Co1 139.545(16) 2_665 5_544 ?
C1 Sc2 Co1 139.545(16) . 5_544 ?
C1 Sc2 Co1 99.99(3) 14_445 5_544 ?
C1 Sc2 Co1 46.597(17) 13_665 5_544 ?
C1 Sc2 Co1 99.99(3) 13_565 5_544 ?
C1 Sc2 Co1 46.597(17) 14_545 5_544 ?
Co1 Sc2 Co1 73.75(4) 5_444 5_544 ?
C1 Sc2 Sc2 76.39(2) 2_665 13_665 ?
C1 Sc2 Sc2 48.299(11) . 13_665 ?
C1 Sc2 Sc2 165.805(7) 14_445 13_665 ?
C1 Sc2 Sc2 48.27(2) 13_665 13_665 ?
C1 Sc2 Sc2 96.17(4) 13_565 13_665 ?
C1 Sc2 Sc2 101.33(4) 14_545 13_665 ?
Co1 Sc2 Sc2 134.595(16) 5_444 13_665 ?
Co1 Sc2 Sc2 93.17(3) 5_544 13_665 ?
C1 Sc2 Sc2 48.299(11) 2_665 13 ?
C1 Sc2 Sc2 76.392(19) . 13 ?
C1 Sc2 Sc2 48.27(2) 14_445 13 ?
C1 Sc2 Sc2 165.805(8) 13_665 13 ?
C1 Sc2 Sc2 101.33(4) 13_565 13 ?
C1 Sc2 Sc2 96.17(4) 14_545 13 ?
Co1 Sc2 Sc2 93.17(3) 5_444 13 ?
Co1 Sc2 Sc2 134.595(16) 5_544 13 ?
Sc2 Sc2 Sc2 123.49(2) 13_665 13 ?
C1 Sc2 Sc2 76.39(2) 2_665 13_565 ?
C1 Sc2 Sc2 48.299(11) . 13_565 ?
C1 Sc2 Sc2 101.33(4) 14_445 13_565 ?
C1 Sc2 Sc2 96.17(4) 13_665 13_565 ?
C1 Sc2 Sc2 48.27(2) 13_565 13_565 ?
C1 Sc2 Sc2 165.805(8) 14_545 13_565 ?
Co1 Sc2 Sc2 93.17(2) 5_444 13_565 ?
Co1 Sc2 Sc2 134.595(17) 5_544 13_565 ?
Sc2 Sc2 Sc2 65.23(4) 13_665 13_565 ?
Sc2 Sc2 Sc2 88.33(3) 13 13_565 ?
C1 Sc2 Sc2 48.299(11) 2_665 13_655 ?
C1 Sc2 Sc2 76.392(19) . 13_655 ?
C1 Sc2 Sc2 96.17(4) 14_445 13_655 ?
C1 Sc2 Sc2 101.33(4) 13_665 13_655 ?
C1 Sc2 Sc2 165.805(8) 13_565 13_655 ?
C1 Sc2 Sc2 48.27(2) 14_545 13_655 ?
Co1 Sc2 Sc2 134.595(16) 5_444 13_655 ?
Co1 Sc2 Sc2 93.17(3) 5_544 13_655 ?
Sc2 Sc2 Sc2 88.33(3) 13_665 13_655 ?
Sc2 Sc2 Sc2 65.23(4) 13 13_655 ?
Sc2 Sc2 Sc2 123.49(2) 13_565 13_655 ?
C1 Co1 C1 180.000(18) . 9_676 ?
C1 Co1 C1 91.51(3) . 10_556 ?
C1 Co1 C1 88.49(3) 9_676 10_556 ?
C1 Co1 C1 88.49(3) . 2_675 ?
C1 Co1 C1 91.51(3) 9_676 2_675 ?
C1 Co1 C1 180.0 10_556 2_675 ?
C1 Co1 Sc1 56.504(19) . . ?
C1 Co1 Sc1 123.496(19) 9_676 . ?
C1 Co1 Sc1 56.504(19) 10_556 . ?
C1 Co1 Sc1 123.496(19) 2_675 . ?
C1 Co1 Sc1 123.496(19) . 1_665 ?
C1 Co1 Sc1 56.504(19) 9_676 1_665 ?
C1 Co1 Sc1 123.496(19) 10_556 1_665 ?
C1 Co1 Sc1 56.504(19) 2_675 1_665 ?
Sc1 Co1 Sc1 180.0 . 1_665 ?
C1 Co1 Sc1 56.504(19) . 1_655 ?
C1 Co1 Sc1 123.496(19) 9_676 1_655 ?
C1 Co1 Sc1 56.504(19) 10_556 1_655 ?
C1 Co1 Sc1 123.496(19) 2_675 1_655 ?
Sc1 Co1 Sc1 75.45(4) . 1_655 ?
Sc1 Co1 Sc1 104.55(4) 1_665 1_655 ?
C1 Co1 Sc1 123.496(19) . 1_565 ?
C1 Co1 Sc1 56.504(19) 9_676 1_565 ?
C1 Co1 Sc1 123.496(19) 10_556 1_565 ?
C1 Co1 Sc1 56.504(19) 2_675 1_565 ?
Sc1 Co1 Sc1 104.55(4) . 1_565 ?
Sc1 Co1 Sc1 75.45(4) 1_665 1_565 ?
Sc1 Co1 Sc1 180.0 1_655 1_565 ?
C1 Co1 Sc2 124.963(16) . 5 ?
C1 Co1 Sc2 55.037(16) 9_676 5 ?
C1 Co1 Sc2 55.037(17) 10_556 5 ?
C1 Co1 Sc2 124.963(17) 2_675 5 ?
Sc1 Co1 Sc2 111.541(19) . 5 ?
Sc1 Co1 Sc2 68.459(18) 1_665 5 ?
Sc1 Co1 Sc2 68.459(18) 1_655 5 ?
Sc1 Co1 Sc2 111.541(18) 1_565 5 ?
C1 Co1 Sc2 55.037(16) . 13_565 ?
C1 Co1 Sc2 124.963(16) 9_676 13_565 ?
C1 Co1 Sc2 124.963(16) 10_556 13_565 ?
C1 Co1 Sc2 55.037(17) 2_675 13_565 ?
Sc1 Co1 Sc2 68.459(18) . 13_565 ?
Sc1 Co1 Sc2 111.541(18) 1_665 13_565 ?
Sc1 Co1 Sc2 111.541(18) 1_655 13_565 ?
Sc1 Co1 Sc2 68.459(18) 1_565 13_565 ?
Sc2 Co1 Sc2 180.0 5 13_565 ?
C1 Co1 Sc2 55.037(16) . 13_665 ?
C1 Co1 Sc2 124.963(16) 9_676 13_665 ?
C1 Co1 Sc2 124.963(16) 10_556 13_665 ?
C1 Co1 Sc2 55.037(16) 2_675 13_665 ?
Sc1 Co1 Sc2 111.541(18) . 13_665 ?
Sc1 Co1 Sc2 68.459(18) 1_665 13_665 ?
Sc1 Co1 Sc2 68.459(18) 1_655 13_665 ?
Sc1 Co1 Sc2 111.541(18) 1_565 13_665 ?
Sc2 Co1 Sc2 106.25(4) 5 13_665 ?
Sc2 Co1 Sc2 73.75(4) 13_565 13_665 ?
C1 Co1 Sc2 124.963(16) . 5_455 ?
C1 Co1 Sc2 55.037(16) 9_676 5_455 ?
C1 Co1 Sc2 55.037(16) 10_556 5_455 ?
C1 Co1 Sc2 124.963(16) 2_675 5_455 ?
Sc1 Co1 Sc2 68.459(18) . 5_455 ?
Sc1 Co1 Sc2 111.541(18) 1_665 5_455 ?
Sc1 Co1 Sc2 111.541(18) 1_655 5_455 ?
Sc1 Co1 Sc2 68.459(18) 1_565 5_455 ?
Sc2 Co1 Sc2 73.75(4) 5 5_455 ?
Sc2 Co1 Sc2 106.25(4) 13_565 5_455 ?
Sc2 Co1 Sc2 180.0 13_665 5_455 ?
C1 C1 Co1 134.247(18) 2_665 . ?
C1 C1 Sc2 72.027(12) 2_665 . ?
Co1 C1 Sc2 153.726(18) . . ?
C1 C1 Sc2 128.21(2) 2_665 13_665 ?
Co1 C1 Sc2 78.37(2) . 13_665 ?
Sc2 C1 Sc2 83.427(16) . 13_665 ?
C1 C1 Sc2 128.21(2) 2_665 13_565 ?
Co1 C1 Sc2 78.37(2) . 13_565 ?
Sc2 C1 Sc2 83.427(17) . 13_565 ?
Sc2 C1 Sc2 91.64(4) 13_665 13_565 ?
C1 C1 Sc1 72.152(13) 2_665 1_655 ?
Co1 C1 Sc1 76.22(2) . 1_655 ?
Sc2 C1 Sc1 120.376(19) . 1_655 ?
Sc2 C1 Sc1 83.17(3) 13_665 1_655 ?
Sc2 C1 Sc1 154.587(18) 13_565 1_655 ?
C1 C1 Sc1 72.152(13) 2_665 . ?
Co1 C1 Sc1 76.22(2) . . ?
Sc2 C1 Sc1 120.376(19) . . ?
Sc2 C1 Sc1 154.587(18) 13_665 . ?
Sc2 C1 Sc1 83.17(3) 13_565 . ?
Sc1 C1 Sc1 90.90(4) 1_655 . ?

loop_
_geom_bond_atom_site_label_1
_geom_bond_atom_site_label_2
_geom_bond_distance
_geom_bond_site_symmetry_2
_geom_bond_publ_flag
Sc1 C1 2.3736(8) . ?
Sc1 C1 2.3736(8) 10_556 ?
Sc1 C1 2.3736(8) 2_565 ?
Sc1 C1 2.3736(8) 9_666 ?
Sc1 C1 2.3736(8) 1_455 ?
Sc1 C1 2.3736(8) 9_566 ?
Sc1 C1 2.3736(8) 10_456 ?
Sc1 C1 2.3736(8) 2_665 ?
Sc1 Co1 2.7644(10) . ?
Sc1 Co1 2.7644(10) 1_445 ?
Sc1 Co1 2.7644(10) 1_545 ?
Sc1 Co1 2.7644(10) 1_455 ?
Sc2 C1 2.3577(6) 2_665 ?
Sc2 C1 2.3577(6) . ?
Sc2 C1 2.3586(9) 14_445 ?
Sc2 C1 2.3586(9) 13_665 ?
Sc2 C1 2.3586(9) 13_565 ?
Sc2 C1 2.3586(9) 14_545 ?
Sc2 Co1 2.8189(8) 5_444 ?
Sc2 Co1 2.8189(8) 5_544 ?
Sc2 Sc2 3.1383(9) 13_665 ?
Sc2 Sc2 3.1383(9) 13 ?
Sc2 Sc2 3.1383(9) 13_565 ?
Sc2 Sc2 3.1383(9) 13_655 ?
Co1 C1 2.0910(6) . ?
Co1 C1 2.0910(6) 9_676 ?
Co1 C1 2.0910(6) 10_556 ?
Co1 C1 2.0910(6) 2_675 ?
C1 C1 1.4550(10) 2_665 ?
